data_4068108
loop_
_publ_author_name
'Roa, Ari\'an E.'
'Salazar, Ver\'onica'
'L\'opez-Serrano, Joaqu\'in'
'O\~nate, Enrique'
'Paneque, Margarita'
'Poveda, Manuel L.'

_publ_section_title
;
 Decarbonylation of Aliphatic Aldehydes by a TpMe2Ir(III)
 Metallacyclopentadiene
;
_journal_issue 2
_journal_name_full Organometallics
_journal_page_first 716
_journal_paper_doi 10.1021/om201094q
_journal_volume 31
_journal_year 2012
_chemical_formula_moiety 'C28 H36 B1 Ir1 N6 O9, 0.5xC4 H10 O1, 0.4 C1 H2 Cl2'
_chemical_formula_sum 'C30.4 H41.8 B Cl0.8 Ir N6 O9.5'
_chemical_formula_weight 874.67
_chemical_name_systematic
; 
 ? 
;
_space_group_IT_number 2
_symmetry_cell_setting triclinic
_symmetry_space_group_name_Hall '-P 1'
_symmetry_space_group_name_H-M 'P -1'
_atom_sites_solution_hydrogens geom
_atom_sites_solution_primary direct
_atom_sites_solution_secondary difmap
_audit_creation_method SHELXL-97
_cell_angle_alpha 78.0530(10)
_cell_angle_beta 84.7740(10)
_cell_angle_gamma 69.8550(10)
_cell_formula_units_Z 4
_cell_length_a 10.9591(5)
_cell_length_b 15.4387(7)
_cell_length_c 23.2626(11)
_cell_measurement_reflns_used 9907
_cell_measurement_temperature 100(2)
_cell_measurement_theta_max 28.3
_cell_measurement_theta_min 2.3
_cell_volume 3614.2(3)
_computing_cell_refinement 'SAINT+ v. 7.56a (Bruker AXS, 2008)'
_computing_data_collection 'apex2 v. 4.0 (Bruker AXS, 2008)'
_computing_data_reduction 'SAINT+ v. 7.56a (Bruker AXS, 2008)'
_computing_molecular_graphics 'XP, SHELXTL v. 6.14 (Bruker, 2000)'
_computing_publication_material 'XCIF, SHELXTL v. 6.14 (Bruker, 2000)'
_computing_structure_refinement 'SHELXL-97 (Sheldrick, 1997)'
_computing_structure_solution 'SHELXS-97 (Sheldrick, 1990)'
_diffrn_ambient_temperature 100(2)
_diffrn_detector_area_resol_mean 8.26
_diffrn_measured_fraction_theta_full 0.987
_diffrn_measured_fraction_theta_max 0.906
_diffrn_measurement_device_type 'Bruker SMART APEX CCD system'
_diffrn_measurement_method '\w rotations with narrow frames'
_diffrn_radiation_monochromator graphite
_diffrn_radiation_source 'normal-focus sealed tube'
_diffrn_radiation_type MoK\a
_diffrn_radiation_wavelength 0.71073
_diffrn_reflns_av_R_equivalents 0.0314
_diffrn_reflns_av_sigmaI/netI 0.0395
_diffrn_reflns_limit_h_max 14
_diffrn_reflns_limit_h_min -14
_diffrn_reflns_limit_k_max 20
_diffrn_reflns_limit_k_min -20
_diffrn_reflns_limit_l_max 29
_diffrn_reflns_limit_l_min -29
_diffrn_reflns_number 45253
_diffrn_reflns_theta_full 27.50
_diffrn_reflns_theta_max 28.84
_diffrn_reflns_theta_min 1.79
_diffrn_standards_decay_% 'no decay'
_exptl_absorpt_coefficient_mu 3.813
_exptl_absorpt_correction_T_max 0.8621
_exptl_absorpt_correction_T_min 0.7289
_exptl_absorpt_correction_type multi-scan
_exptl_absorpt_process_details
;
Absorption correction performed with SADABS program. This is based on the
method of Blessing: Blessing, R. H., Acta Crystallogr., Sect. A 1995, 51, 33.

SADABS: Area-Detector Absorption Correction. Bruker-AXS
v. 2008.1 (2008) 
;
_exptl_crystal_colour 'light yellow'
_exptl_crystal_density_diffrn 1.607
_exptl_crystal_density_method 'not measured'
_exptl_crystal_description 'irregular prism'
_exptl_crystal_F_000 1751
_exptl_crystal_size_max 0.20
_exptl_crystal_size_mid 0.14
_exptl_crystal_size_min 0.12
_refine_diff_density_max 1.734
_refine_diff_density_min -1.473
_refine_diff_density_rms 0.119
_refine_ls_extinction_method none
_refine_ls_goodness_of_fit_ref 1.014
_refine_ls_hydrogen_treatment mixed
_refine_ls_matrix_type full
_refine_ls_number_parameters 932
_refine_ls_number_reflns 17154
_refine_ls_number_restraints 52
_refine_ls_restrained_S_all 1.020
_refine_ls_R_factor_all 0.0405
_refine_ls_R_factor_gt 0.0295
_refine_ls_shift/su_max 0.044
_refine_ls_shift/su_mean 0.000
_refine_ls_structure_factor_coef Fsqd
_refine_ls_weighting_details 'calc w=1/[\s^2^(Fo^2^)+(0.0347P)^2^+4.7844P] where P=(Fo^2^+2Fc^2^)/3'
_refine_ls_weighting_scheme calc
_refine_ls_wR_factor_gt 0.0690
_refine_ls_wR_factor_ref 0.0743
_reflns_number_gt 14108
_reflns_number_total 17154
_reflns_threshold_expression >2sigma(I)
_cod_data_source_file om201094q_si_002.cif
_cod_data_source_block enrique28as
_cod_original_sg_symbol_H-M P-1
_cod_original_formula_sum 'C30.40 H41.80 B Cl0.80 Ir N6 O9.50'
_cod_database_code 4068108

loop_
_symmetry_equiv_pos_as_xyz
'x, y, z'
'-x, -y, -z'

loop_
_atom_site_label
_atom_site_type_symbol
_atom_site_fract_x
_atom_site_fract_y
_atom_site_fract_z
_atom_site_U_iso_or_equiv
_atom_site_adp_type
_atom_site_occupancy
_atom_site_symmetry_multiplicity
_atom_site_calc_flag
_atom_site_refinement_flags
_atom_site_disorder_assembly
_atom_site_disorder_group
Ir1 Ir 0.445689(12) 0.238459(9) 0.168922(6) 0.01536(4) Uani 1 1 d . . .
Ir51 Ir 0.038819(12) 0.708531(9) 0.419235(6) 0.01437(4) Uani 1 1 d . . .
N1 N 0.4556(3) 0.3717(2) 0.12490(13) 0.0189(6) Uani 1 1 d . . .
N2 N 0.3577(3) 0.4495(2) 0.13798(13) 0.0208(6) Uani 1 1 d . . .
N3 N 0.2375(3) 0.2926(2) 0.16988(13) 0.0214(7) Uani 1 1 d . . .
N4 N 0.1783(3) 0.3850(2) 0.17370(13) 0.0223(7) Uani 1 1 d . . .
N5 N 0.4212(3) 0.2941(2) 0.24749(13) 0.0199(6) Uani 1 1 d . . .
N6 N 0.3366(3) 0.3854(2) 0.24508(13) 0.0196(6) Uani 1 1 d . . .
N51 N 0.0749(3) 0.8385(2) 0.40884(13) 0.0171(6) Uani 1 1 d . . .
N52 N 0.1840(3) 0.8444(2) 0.37553(13) 0.0179(6) Uani 1 1 d . . .
N53 N 0.2445(3) 0.6348(2) 0.41847(13) 0.0177(6) Uani 1 1 d . . .
N54 N 0.3212(3) 0.6751(2) 0.38009(13) 0.0186(6) Uani 1 1 d . . .
N55 N 0.0619(3) 0.7253(2) 0.32554(13) 0.0182(6) Uani 1 1 d . . .
N56 N 0.1601(3) 0.7576(2) 0.30009(13) 0.0188(6) Uani 1 1 d . . .
O1 O 0.4824(3) 0.28735(19) -0.00444(12) 0.0271(6) Uani 1 1 d . . .
O2 O 0.2900(2) 0.31549(19) 0.04388(11) 0.0254(6) Uani 1 1 d . . .
O3 O 0.7422(3) 0.1314(2) -0.00247(12) 0.0276(6) Uani 1 1 d . . .
O4 O 0.5770(2) 0.07701(19) -0.00590(11) 0.0244(6) Uani 1 1 d . . .
O5 O 0.9200(3) 0.1136(2) 0.12038(13) 0.0326(7) Uani 1 1 d . . .
O6 O 0.8593(2) -0.00286(19) 0.10193(13) 0.0281(6) Uani 1 1 d . . .
O7 O 0.7362(3) 0.2796(2) 0.20120(13) 0.0320(7) Uani 1 1 d . . .
O8 O 0.7967(3) 0.1249(2) 0.23794(12) 0.0315(7) Uani 1 1 d . . .
O9 O 0.4566(3) 0.04440(19) 0.22559(13) 0.0305(6) Uani 1 1 d . . .
O51 O 0.0468(2) 0.81218(18) 0.55693(11) 0.0222(5) Uani 1 1 d . . .
O52 O 0.2214(2) 0.69651(19) 0.53271(12) 0.0244(6) Uani 1 1 d . . .
O53 O -0.2435(2) 0.83672(18) 0.58765(11) 0.0229(6) Uani 1 1 d . . .
O54 O -0.0971(2) 0.70204(18) 0.63201(11) 0.0225(5) Uani 1 1 d . . .
O55 O -0.4119(2) 0.75899(19) 0.52163(12) 0.0252(6) Uani 1 1 d . . .
O56 O -0.4135(2) 0.89732(17) 0.46634(11) 0.0224(5) Uani 1 1 d . . .
O57 O -0.3393(3) 0.8153(2) 0.36468(12) 0.0286(6) Uani 1 1 d . . .
O58 O -0.1896(3) 0.88482(18) 0.33609(11) 0.0263(6) Uani 1 1 d . . .
O59 O -0.0270(3) 0.53464(18) 0.42738(12) 0.0254(6) Uani 1 1 d . . .
C1 C 0.4615(3) 0.1885(3) 0.08914(16) 0.0188(7) Uani 1 1 d . . .
H1 H 0.403(4) 0.156(3) 0.0942(17) 0.023 Uiso 1 1 d . . .
C2 C 0.4175(4) 0.2678(3) 0.03746(16) 0.0216(8) Uani 1 1 d . . .
C3 C 0.2353(4) 0.3979(3) -0.0003(2) 0.0384(11) Uani 1 1 d . . .
H3A H 0.2765 0.4445 0.0012 0.058 Uiso 1 1 calc R . .
H3B H 0.1416 0.4245 0.0072 0.058 Uiso 1 1 calc R . .
H3C H 0.2507 0.3807 -0.0392 0.058 Uiso 1 1 calc R . .
C4 C 0.6006(3) 0.1167(3) 0.08342(16) 0.0197(7) Uani 1 1 d . . .
H4 H 0.599(4) 0.057(3) 0.0977(18) 0.024 Uiso 1 1 d . . .
C5 C 0.6497(3) 0.1120(3) 0.02047(16) 0.0212(7) Uani 1 1 d . . .
C6 C 0.6130(4) 0.0693(3) -0.06618(18) 0.0358(10) Uani 1 1 d . . .
H6A H 0.5951 0.1323 -0.0903 0.054 Uiso 1 1 calc R . .
H6B H 0.5624 0.0368 -0.0803 0.054 Uiso 1 1 calc R . .
H6C H 0.7058 0.0337 -0.0690 0.054 Uiso 1 1 calc R . .
C7 C 0.6938(3) 0.1311(2) 0.12135(16) 0.0182(7) Uani 1 1 d . . .
C8 C 0.8358(4) 0.0826(3) 0.11424(17) 0.0238(8) Uani 1 1 d . . .
C9 C 0.9952(4) -0.0540(3) 0.0908(2) 0.0383(11) Uani 1 1 d . . .
H9A H 1.0284 -0.0178 0.0572 0.057 Uiso 1 1 calc R . .
H9B H 1.0032 -0.1151 0.0819 0.057 Uiso 1 1 calc R . .
H9C H 1.0456 -0.0635 0.1256 0.057 Uiso 1 1 calc R . .
C10 C 0.6444(3) 0.1841(2) 0.16204(15) 0.0179(7) Uani 1 1 d . . .
C11 C 0.7306(3) 0.2032(3) 0.20105(16) 0.0228(8) Uani 1 1 d . . .
C12 C 0.8821(5) 0.1374(4) 0.2776(2) 0.0462(13) Uani 1 1 d . . .
H12A H 0.9460 0.1625 0.2546 0.069 Uiso 1 1 calc R . .
H12B H 0.9274 0.0766 0.3021 0.069 Uiso 1 1 calc R . .
H12C H 0.8305 0.1813 0.3027 0.069 Uiso 1 1 calc R . .
C13 C 0.5371(4) 0.4043(3) 0.08608(16) 0.0220(8) Uani 1 1 d . . .
C14 C 0.6627(4) 0.3480(3) 0.06157(17) 0.0251(8) Uani 1 1 d . . .
H14A H 0.6931 0.3884 0.0295 0.038 Uiso 1 1 calc R . .
H14B H 0.6505 0.2969 0.0465 0.038 Uiso 1 1 calc R . .
H14C H 0.7274 0.3216 0.0925 0.038 Uiso 1 1 calc R . .
C15 C 0.4880(4) 0.5015(3) 0.07428(17) 0.0288(9) Uani 1 1 d . . .
H15 H 0.5248 0.5421 0.0479 0.035 Uiso 1 1 calc R . .
C16 C 0.3770(4) 0.5284(3) 0.10761(17) 0.0265(8) Uani 1 1 d . . .
C17 C 0.2887(5) 0.6246(3) 0.1131(2) 0.0392(11) Uani 1 1 d . . .
H17A H 0.1994 0.6310 0.1053 0.059 Uiso 1 1 calc R . .
H17B H 0.3159 0.6713 0.0847 0.059 Uiso 1 1 calc R . .
H17C H 0.2928 0.6348 0.1530 0.059 Uiso 1 1 calc R . .
C18 C 0.1431(4) 0.2586(3) 0.16206(16) 0.0250(8) Uani 1 1 d . . .
C19 C 0.1671(4) 0.1587(3) 0.1592(2) 0.0336(10) Uani 1 1 d . . .
H19A H 0.2332 0.1398 0.1286 0.050 Uiso 1 1 calc R . .
H19B H 0.0862 0.1515 0.1498 0.050 Uiso 1 1 calc R . .
H19C H 0.1978 0.1190 0.1972 0.050 Uiso 1 1 calc R . .
C20 C 0.0242(4) 0.3311(3) 0.15987(17) 0.0291(9) Uani 1 1 d . . .
H20 H -0.0584 0.3269 0.1545 0.035 Uiso 1 1 calc R . .
C21 C 0.0488(4) 0.4096(3) 0.16687(17) 0.0278(9) Uani 1 1 d . . .
C22 C -0.0437(4) 0.5068(3) 0.1679(2) 0.0393(11) Uani 1 1 d . . .
H22A H -0.0401 0.5232 0.2061 0.059 Uiso 1 1 calc R . .
H22B H -0.1322 0.5093 0.1617 0.059 Uiso 1 1 calc R . .
H22C H -0.0193 0.5515 0.1367 0.059 Uiso 1 1 calc R . .
C23 C 0.4577(3) 0.2611(3) 0.30387(16) 0.0196(7) Uani 1 1 d . . .
C24 C 0.5390(4) 0.1612(3) 0.32613(17) 0.0268(8) Uani 1 1 d . . .
H24A H 0.4822 0.1241 0.3411 0.040 Uiso 1 1 calc R . .
H24B H 0.5936 0.1589 0.3579 0.040 Uiso 1 1 calc R . .
H24C H 0.5943 0.1352 0.2940 0.040 Uiso 1 1 calc R . .
C25 C 0.3995(3) 0.3309(3) 0.33689(16) 0.0223(8) Uani 1 1 d . . .
H25 H 0.4097 0.3264 0.3776 0.027 Uiso 1 1 calc R . .
C26 C 0.3244(4) 0.4075(3) 0.29901(16) 0.0227(8) Uani 1 1 d . . .
C27 C 0.2396(4) 0.5007(3) 0.31145(18) 0.0302(9) Uani 1 1 d . . .
H27A H 0.2561 0.5061 0.3511 0.045 Uiso 1 1 calc R . .
H27B H 0.1482 0.5068 0.3088 0.045 Uiso 1 1 calc R . .
H27C H 0.2588 0.5507 0.2826 0.045 Uiso 1 1 calc R . .
C28 C 0.4489(3) 0.1201(3) 0.20541(16) 0.0208(8) Uani 1 1 d . . .
C51 C 0.0198(3) 0.6909(2) 0.51247(15) 0.0164(7) Uani 1 1 d . . .
H51 H 0.061(4) 0.632(3) 0.5263(17) 0.020 Uiso 1 1 d . . .
C52 C 0.0922(3) 0.7417(2) 0.53647(15) 0.0171(7) Uani 1 1 d . . .
C53 C 0.3027(4) 0.7433(3) 0.5498(2) 0.0390(11) Uani 1 1 d . . .
H53A H 0.2732 0.8095 0.5305 0.059 Uiso 1 1 calc R . .
H53B H 0.3931 0.7131 0.5379 0.059 Uiso 1 1 calc R . .
H53C H 0.2968 0.7389 0.5925 0.059 Uiso 1 1 calc R . .
C54 C -0.1266(3) 0.7160(3) 0.53126(15) 0.0179(7) Uani 1 1 d . . .
H54 H -0.145(4) 0.663(3) 0.5423(17) 0.021 Uiso 1 1 d . . .
C55 C -0.1636(3) 0.7611(3) 0.58537(16) 0.0196(7) Uani 1 1 d . . .
C56 C -0.1182(4) 0.7397(3) 0.68507(17) 0.0294(9) Uani 1 1 d . . .
H56A H -0.0926 0.7960 0.6783 0.044 Uiso 1 1 calc R . .
H56B H -0.0660 0.6926 0.7165 0.044 Uiso 1 1 calc R . .
H56C H -0.2105 0.7563 0.6966 0.044 Uiso 1 1 calc R . .
C57 C -0.2121(3) 0.7729(2) 0.47994(16) 0.0177(7) Uani 1 1 d . . .
C58 C -0.3553(3) 0.8080(2) 0.49211(15) 0.0182(7) Uani 1 1 d . . .
C59 C -0.5538(3) 0.9293(3) 0.47159(19) 0.0287(9) Uani 1 1 d . . .
H59A H -0.5877 0.8915 0.4526 0.043 Uiso 1 1 calc R . .
H59B H -0.5888 0.9955 0.4525 0.043 Uiso 1 1 calc R . .
H59C H -0.5800 0.9227 0.5132 0.043 Uiso 1 1 calc R . .
C60 C -0.1574(3) 0.7792(2) 0.42599(16) 0.0174(7) Uani 1 1 d . . .
C61 C -0.2410(3) 0.8275(3) 0.37393(16) 0.0210(7) Uani 1 1 d . . .
C62 C -0.2590(5) 0.9269(3) 0.28185(19) 0.0396(11) Uani 1 1 d . . .
H62A H -0.2613 0.8774 0.2620 0.059 Uiso 1 1 calc R . .
H62B H -0.2147 0.9663 0.2563 0.059 Uiso 1 1 calc R . .
H62C H -0.3480 0.9656 0.2904 0.059 Uiso 1 1 calc R . .
C63 C 0.0159(3) 0.9237(2) 0.42351(15) 0.0184(7) Uani 1 1 d . . .
C64 C -0.1118(4) 0.9558(3) 0.45534(17) 0.0228(8) Uani 1 1 d . . .
H64A H -0.1824 0.9656 0.4292 0.034 Uiso 1 1 calc R . .
H64B H -0.1221 1.0149 0.4677 0.034 Uiso 1 1 calc R . .
H64C H -0.1146 0.9080 0.4900 0.034 Uiso 1 1 calc R . .
C65 C 0.0891(4) 0.9821(3) 0.40125(16) 0.0216(8) Uani 1 1 d . . .
H65 H 0.0710 1.0448 0.4064 0.026 Uiso 1 1 calc R . .
C66 C 0.1920(4) 0.9311(3) 0.37054(16) 0.0208(7) Uani 1 1 d . . .
C67 C 0.2967(4) 0.9615(3) 0.33489(17) 0.0254(8) Uani 1 1 d . . .
H67A H 0.3819 0.9147 0.3458 0.038 Uiso 1 1 calc R . .
H67B H 0.2932 1.0224 0.3426 0.038 Uiso 1 1 calc R . .
H67C H 0.2833 0.9673 0.2930 0.038 Uiso 1 1 calc R . .
C68 C 0.3235(3) 0.5511(2) 0.44595(16) 0.0194(7) Uani 1 1 d . . .
C69 C 0.2775(4) 0.4846(3) 0.49167(17) 0.0235(8) Uani 1 1 d . . .
H69A H 0.2598 0.5079 0.5287 0.035 Uiso 1 1 calc R . .
H69B H 0.3448 0.4224 0.4976 0.035 Uiso 1 1 calc R . .
H69C H 0.1978 0.4800 0.4786 0.035 Uiso 1 1 calc R . .
C70 C 0.4506(3) 0.5386(3) 0.42577(16) 0.0217(8) Uani 1 1 d . . .
H70 H 0.5254 0.4857 0.4378 0.026 Uiso 1 1 calc R . .
C71 C 0.4468(3) 0.6182(3) 0.38482(17) 0.0216(8) Uani 1 1 d . . .
C72 C 0.5559(4) 0.6443(3) 0.35070(18) 0.0282(9) Uani 1 1 d . . .
H72A H 0.5406 0.6554 0.3085 0.042 Uiso 1 1 calc R . .
H72B H 0.6382 0.5930 0.3602 0.042 Uiso 1 1 calc R . .
H72C H 0.5603 0.7015 0.3611 0.042 Uiso 1 1 calc R . .
C73 C 0.0006(3) 0.7131(2) 0.28165(16) 0.0192(7) Uani 1 1 d . . .
C74 C -0.1059(4) 0.6713(3) 0.29214(17) 0.0242(8) Uani 1 1 d . . .
H74A H -0.0687 0.6033 0.2937 0.036 Uiso 1 1 calc R . .
H74B H -0.1678 0.6996 0.2601 0.036 Uiso 1 1 calc R . .
H74C H -0.1508 0.6835 0.3295 0.036 Uiso 1 1 calc R . .
C75 C 0.0583(4) 0.7398(3) 0.22812(16) 0.0230(8) Uani 1 1 d . . .
H75 H 0.0336 0.7393 0.1901 0.028 Uiso 1 1 calc R . .
C76 C 0.1588(4) 0.7671(3) 0.24125(16) 0.0210(7) Uani 1 1 d . . .
C77 C 0.2533(4) 0.8024(3) 0.20107(17) 0.0282(9) Uani 1 1 d . . .
H77A H 0.2452 0.8653 0.2068 0.042 Uiso 1 1 calc R . .
H77B H 0.2346 0.8053 0.1602 0.042 Uiso 1 1 calc R . .
H77C H 0.3420 0.7597 0.2099 0.042 Uiso 1 1 calc R . .
C78 C 0.0002(3) 0.6005(3) 0.42449(15) 0.0182(7) Uani 1 1 d . . .
B1 B 0.2599(4) 0.4403(3) 0.18882(19) 0.0218(9) Uani 1 1 d . . .
H1B H 0.333(4) 0.787(3) 0.3088(18) 0.026 Uiso 1 1 d . . .
B51 B 0.2586(4) 0.7688(3) 0.33933(18) 0.0196(8) Uani 1 1 d . . .
H51B H 0.197(4) 0.506(3) 0.1947(17) 0.024 Uiso 1 1 d . . .
C100 C 0.6244(6) 0.4474(5) 0.2728(3) 0.0572(17) Uiso 0.80 1 d PDU A 1
H10A H 0.5554 0.4607 0.3035 0.069 Uiso 0.80 1 calc PR A 1
H10B H 0.6215 0.3925 0.2579 0.069 Uiso 0.80 1 calc PR A 1
Cl1 Cl 0.5900(3) 0.5464(2) 0.21384(15) 0.0868(8) Uiso 0.80 1 d PDU A 1
Cl2 Cl 0.7726(2) 0.41878(16) 0.30414(10) 0.0681(5) Uiso 0.80 1 d PDU A 1
C200 C 0.7977(19) 0.4176(15) 0.3257(9) 0.042(5) Uiso 0.20 1 d PDU B 2
H20A H 0.8620 0.4415 0.3020 0.063 Uiso 0.20 1 calc PR B 2
H20B H 0.8365 0.3497 0.3393 0.063 Uiso 0.20 1 calc PR B 2
H20C H 0.7704 0.4487 0.3597 0.063 Uiso 0.20 1 calc PR B 2
C201 C 0.6820(18) 0.4374(12) 0.2892(8) 0.037(3) Uiso 0.20 1 d PDU B 2
H20D H 0.6918 0.3834 0.2703 0.045 Uiso 0.20 1 calc PR B 2
H20E H 0.6015 0.4493 0.3138 0.045 Uiso 0.20 1 calc PR B 2
O101 O 0.6772(11) 0.5185(8) 0.2459(5) 0.031(2) Uiso 0.20 1 d PDU B 2
C202 C 0.567(3) 0.546(2) 0.2105(13) 0.045(4) Uiso 0.20 1 d PDU B 2
H20F H 0.4865 0.5636 0.2348 0.054 Uiso 0.20 1 calc PR B 2
H20G H 0.5684 0.4943 0.1914 0.054 Uiso 0.20 1 calc PR B 2
C203 C 0.5731(18) 0.6292(12) 0.1651(7) 0.035(4) Uiso 0.20 1 d PDU B 2
H20H H 0.5851 0.6763 0.1845 0.052 Uiso 0.20 1 calc PR B 2
H20I H 0.4919 0.6565 0.1434 0.052 Uiso 0.20 1 calc PR B 2
H20J H 0.6462 0.6090 0.1378 0.052 Uiso 0.20 1 calc PR B 2
C101 C 0.7153(6) 0.8083(6) 0.1462(3) 0.0590(19) Uani 0.80 1 d PU . .
H10C H 0.7209 0.7428 0.1604 0.088 Uiso 0.80 1 calc PR . .
H10D H 0.6298 0.8499 0.1569 0.088 Uiso 0.80 1 calc PR . .
H10E H 0.7832 0.8210 0.1643 0.088 Uiso 0.80 1 calc PR . .
C102 C 0.7333(5) 0.8253(4) 0.0823(2) 0.0325(10) Uani 0.80 1 d PU . .
H10F H 0.6738 0.8035 0.0640 0.039 Uiso 0.80 1 calc PR . .
H10G H 0.7132 0.8934 0.0670 0.039 Uiso 0.80 1 calc PR . .
O100 O 0.8640(3) 0.7759(3) 0.06825(16) 0.0310(7) Uani 0.80 1 d PU . .
C103 C 0.8901(5) 0.7967(4) 0.0073(2) 0.0311(10) Uani 0.80 1 d PU . .
H104 H 0.8832 0.8635 -0.0048 0.037 Uiso 0.80 1 calc PR . .
H105 H 0.8266 0.7849 -0.0151 0.037 Uiso 0.80 1 calc PR . .
C104 C 1.0239(5) 0.7352(4) -0.0048(3) 0.0395(12) Uani 0.80 1 d PU . .
H10H H 1.0870 0.7557 0.0111 0.059 Uiso 0.80 1 calc PR . .
H10I H 1.0384 0.7393 -0.0473 0.059 Uiso 0.80 1 calc PR . .
H10J H 1.0346 0.6701 0.0140 0.059 Uiso 0.80 1 calc PR . .

loop_
_atom_site_aniso_label
_atom_site_aniso_U_11
_atom_site_aniso_U_22
_atom_site_aniso_U_33
_atom_site_aniso_U_23
_atom_site_aniso_U_13
_atom_site_aniso_U_12
Ir1 0.01476(7) 0.01677(7) 0.01515(7) -0.00190(5) 0.00007(5) -0.00676(5)
Ir51 0.01458(7) 0.01302(7) 0.01583(7) -0.00254(5) 0.00091(5) -0.00543(5)
N1 0.0200(15) 0.0180(15) 0.0190(15) -0.0042(12) -0.0005(12) -0.0064(12)
N2 0.0261(16) 0.0179(15) 0.0164(15) -0.0029(12) 0.0020(12) -0.0059(13)
N3 0.0194(15) 0.0297(18) 0.0155(15) -0.0022(13) 0.0005(12) -0.0103(13)
N4 0.0165(15) 0.0253(17) 0.0203(16) -0.0015(13) -0.0001(12) -0.0027(13)
N5 0.0178(14) 0.0226(16) 0.0195(15) -0.0039(12) 0.0026(12) -0.0078(12)
N6 0.0203(15) 0.0195(15) 0.0178(15) -0.0032(12) 0.0003(12) -0.0058(12)
N51 0.0170(14) 0.0176(15) 0.0171(15) -0.0028(12) 0.0019(12) -0.0070(12)
N52 0.0194(14) 0.0166(15) 0.0184(15) -0.0013(12) 0.0012(12) -0.0084(12)
N53 0.0179(14) 0.0172(15) 0.0194(15) -0.0043(12) 0.0036(12) -0.0083(12)
N54 0.0171(14) 0.0196(15) 0.0201(15) -0.0029(12) 0.0021(12) -0.0086(12)
N55 0.0174(14) 0.0153(15) 0.0207(15) -0.0035(12) 0.0021(12) -0.0048(12)
N56 0.0206(15) 0.0156(15) 0.0203(15) -0.0031(12) 0.0025(12) -0.0068(12)
O1 0.0290(14) 0.0261(15) 0.0247(14) -0.0015(11) 0.0038(12) -0.0101(12)
O2 0.0193(13) 0.0279(15) 0.0240(14) 0.0014(11) -0.0026(11) -0.0049(11)
O3 0.0221(13) 0.0342(16) 0.0290(15) -0.0089(12) 0.0059(11) -0.0123(12)
O4 0.0228(13) 0.0309(15) 0.0239(14) -0.0111(12) 0.0020(11) -0.0117(12)
O5 0.0166(13) 0.0400(17) 0.0462(18) -0.0185(14) 0.0012(12) -0.0103(12)
O6 0.0193(13) 0.0232(14) 0.0393(17) -0.0097(12) -0.0031(12) -0.0012(11)
O7 0.0324(15) 0.0344(17) 0.0375(17) -0.0151(13) -0.0030(13) -0.0163(13)
O8 0.0282(15) 0.0387(17) 0.0267(15) 0.0010(13) -0.0114(12) -0.0115(13)
O9 0.0311(15) 0.0244(15) 0.0363(16) 0.0044(13) -0.0041(13) -0.0148(12)
O51 0.0228(13) 0.0197(13) 0.0271(14) -0.0070(11) -0.0003(11) -0.0095(11)
O52 0.0153(12) 0.0285(15) 0.0334(15) -0.0132(12) 0.0018(11) -0.0086(11)
O53 0.0209(13) 0.0228(14) 0.0244(14) -0.0087(11) 0.0041(11) -0.0051(11)
O54 0.0246(13) 0.0260(14) 0.0163(12) -0.0019(10) 0.0007(10) -0.0092(11)
O55 0.0163(12) 0.0298(15) 0.0273(14) 0.0013(12) 0.0011(11) -0.0092(11)
O56 0.0167(12) 0.0189(13) 0.0288(14) -0.0031(11) -0.0006(11) -0.0032(10)
O57 0.0253(14) 0.0301(15) 0.0310(15) -0.0047(12) -0.0100(12) -0.0082(12)
O58 0.0312(15) 0.0238(14) 0.0214(14) 0.0034(11) -0.0047(11) -0.0095(12)
O59 0.0283(14) 0.0215(14) 0.0285(15) -0.0034(11) 0.0007(11) -0.0119(12)
C1 0.0169(17) 0.0209(18) 0.0206(18) -0.0047(14) 0.0006(14) -0.0084(14)
C2 0.0213(18) 0.0220(19) 0.0236(19) -0.0068(15) -0.0022(15) -0.0080(15)
C3 0.029(2) 0.035(2) 0.037(2) 0.011(2) -0.0045(19) -0.0010(18)
C4 0.0172(17) 0.0179(18) 0.0243(19) -0.0053(15) 0.0009(14) -0.0058(14)
C5 0.0203(18) 0.0184(18) 0.0246(19) -0.0066(15) -0.0016(15) -0.0045(14)
C6 0.036(2) 0.048(3) 0.029(2) -0.018(2) 0.0053(18) -0.017(2)
C7 0.0168(16) 0.0168(17) 0.0210(18) -0.0027(14) 0.0011(14) -0.0065(14)
C8 0.0197(18) 0.028(2) 0.0220(19) -0.0041(16) -0.0011(15) -0.0059(15)
C9 0.020(2) 0.038(3) 0.051(3) -0.016(2) -0.0005(19) 0.0025(18)
C10 0.0169(16) 0.0172(17) 0.0203(18) -0.0008(14) -0.0004(14) -0.0081(14)
C11 0.0163(17) 0.032(2) 0.0222(19) -0.0082(16) 0.0042(14) -0.0104(16)
C12 0.034(2) 0.075(4) 0.031(2) -0.005(2) -0.014(2) -0.020(2)
C13 0.0283(19) 0.0243(19) 0.0174(18) -0.0058(15) 0.0047(15) -0.0141(16)
C14 0.027(2) 0.027(2) 0.0236(19) -0.0036(16) 0.0061(16) -0.0150(17)
C15 0.043(2) 0.023(2) 0.0213(19) -0.0040(16) 0.0095(17) -0.0153(18)
C16 0.040(2) 0.0195(19) 0.0200(19) -0.0031(15) 0.0018(17) -0.0110(17)
C17 0.058(3) 0.021(2) 0.031(2) -0.0025(18) 0.013(2) -0.008(2)
C18 0.0178(17) 0.040(2) 0.0197(18) -0.0029(16) 0.0018(14) -0.0142(17)
C19 0.025(2) 0.044(3) 0.040(2) -0.012(2) 0.0029(18) -0.0198(19)
C20 0.0167(18) 0.048(3) 0.022(2) -0.0025(18) 0.0000(15) -0.0116(17)
C21 0.0194(18) 0.037(2) 0.0204(19) -0.0007(17) -0.0014(15) -0.0035(17)
C22 0.023(2) 0.041(3) 0.045(3) -0.007(2) -0.0018(19) 0.0008(19)
C23 0.0186(17) 0.0223(19) 0.0185(18) -0.0010(14) -0.0015(14) -0.0089(15)
C24 0.027(2) 0.025(2) 0.024(2) -0.0020(16) -0.0020(16) -0.0048(16)
C25 0.0199(18) 0.031(2) 0.0179(18) -0.0067(15) 0.0008(14) -0.0093(16)
C26 0.0228(18) 0.025(2) 0.0209(18) -0.0040(15) 0.0013(15) -0.0096(16)
C27 0.033(2) 0.030(2) 0.025(2) -0.0095(17) 0.0005(17) -0.0037(18)
C28 0.0154(17) 0.029(2) 0.0206(18) -0.0033(15) -0.0019(14) -0.0106(15)
C51 0.0165(16) 0.0115(16) 0.0198(17) -0.0030(13) 0.0010(14) -0.0031(13)
C52 0.0187(17) 0.0163(17) 0.0155(16) 0.0009(13) 0.0007(13) -0.0072(14)
C53 0.022(2) 0.042(3) 0.064(3) -0.022(2) -0.003(2) -0.0168(19)
C54 0.0197(17) 0.0159(17) 0.0189(17) -0.0029(14) 0.0025(14) -0.0080(14)
C55 0.0194(17) 0.0234(19) 0.0191(18) -0.0024(14) 0.0029(14) -0.0128(15)
C56 0.035(2) 0.037(2) 0.0198(19) -0.0081(17) 0.0012(17) -0.0150(19)
C57 0.0179(17) 0.0146(17) 0.0216(18) -0.0050(14) -0.0005(14) -0.0056(13)
C58 0.0184(17) 0.0179(17) 0.0182(17) -0.0022(14) -0.0021(14) -0.0061(14)
C59 0.0164(18) 0.026(2) 0.040(2) -0.0066(18) -0.0039(16) -0.0002(15)
C60 0.0151(16) 0.0123(16) 0.0245(18) -0.0041(14) -0.0007(14) -0.0038(13)
C61 0.0194(17) 0.0182(18) 0.0238(19) -0.0077(15) 0.0008(15) -0.0024(14)
C62 0.054(3) 0.029(2) 0.027(2) 0.0051(18) -0.016(2) -0.005(2)
C63 0.0210(17) 0.0162(17) 0.0179(17) -0.0017(14) -0.0009(14) -0.0069(14)
C64 0.0249(19) 0.0188(18) 0.0254(19) -0.0072(15) 0.0021(15) -0.0072(15)
C65 0.0268(19) 0.0168(18) 0.0217(18) -0.0023(14) -0.0016(15) -0.0083(15)
C66 0.0256(19) 0.0187(18) 0.0198(18) -0.0002(14) -0.0048(15) -0.0105(15)
C67 0.035(2) 0.023(2) 0.024(2) -0.0035(16) 0.0021(16) -0.0180(17)
C68 0.0210(17) 0.0182(18) 0.0196(18) -0.0035(14) -0.0028(14) -0.0068(14)
C69 0.0203(18) 0.0196(19) 0.028(2) 0.0014(15) -0.0020(15) -0.0059(15)
C70 0.0188(17) 0.0184(18) 0.027(2) -0.0037(15) -0.0022(15) -0.0051(14)
C71 0.0193(17) 0.0230(19) 0.0249(19) -0.0092(15) 0.0003(15) -0.0077(15)
C72 0.0208(19) 0.029(2) 0.034(2) -0.0061(17) 0.0050(16) -0.0096(16)
C73 0.0196(17) 0.0171(18) 0.0190(18) -0.0054(14) -0.0006(14) -0.0024(14)
C74 0.0223(18) 0.025(2) 0.027(2) -0.0093(16) -0.0022(16) -0.0073(16)
C75 0.0238(19) 0.0237(19) 0.0190(18) -0.0041(15) -0.0032(15) -0.0040(15)
C76 0.0223(18) 0.0190(18) 0.0185(18) -0.0032(14) 0.0013(14) -0.0036(15)
C77 0.034(2) 0.030(2) 0.0207(19) -0.0025(16) 0.0044(17) -0.0133(18)
C78 0.0166(16) 0.0195(18) 0.0172(17) -0.0030(14) 0.0019(13) -0.0054(14)
B1 0.020(2) 0.023(2) 0.020(2) -0.0036(17) 0.0005(16) -0.0046(17)
B51 0.021(2) 0.020(2) 0.019(2) -0.0040(16) 0.0024(16) -0.0096(16)
C101 0.037(3) 0.086(5) 0.034(2) -0.012(3) -0.004(2) 0.004(3)
C102 0.0269(19) 0.035(2) 0.033(2) -0.007(2) -0.0071(17) -0.0054(19)
O100 0.0257(15) 0.0333(18) 0.0321(16) -0.0032(14) -0.0042(12) -0.0083(14)
C103 0.031(2) 0.039(3) 0.0308(19) -0.004(2) -0.0057(17) -0.0210(18)
C104 0.034(2) 0.054(3) 0.038(3) -0.014(3) 0.003(2) -0.022(2)

loop_
_atom_type_symbol
_atom_type_description
_atom_type_scat_dispersion_real
_atom_type_scat_dispersion_imag
_atom_type_scat_source
C C 0.0033 0.0016 'International Tables Vol C Tables 4.2.6.8 and 6.1.1.4'
H H 0.0000 0.0000 'International Tables Vol C Tables 4.2.6.8 and 6.1.1.4'
N N 0.0061 0.0033 'International Tables Vol C Tables 4.2.6.8 and 6.1.1.4'
O O 0.0106 0.0060 'International Tables Vol C Tables 4.2.6.8 and 6.1.1.4'
Ir Ir -1.4442 7.9887 'International Tables Vol C Tables 4.2.6.8 and 6.1.1.4'
B B 0.0013 0.0007 'International Tables Vol C Tables 4.2.6.8 and 6.1.1.4'
Cl Cl 0.1484 0.1585 'International Tables Vol C Tables 4.2.6.8 and 6.1.1.4'

loop_
_geom_angle_atom_site_label_1
_geom_angle_atom_site_label_2
_geom_angle_atom_site_label_3
_geom_angle
C28 Ir1 C10 87.36(14)
C28 Ir1 C1 85.65(15)
C10 Ir1 C1 81.16(14)
C28 Ir1 N1 176.08(13)
C10 Ir1 N1 88.80(12)
C1 Ir1 N1 92.98(13)
C28 Ir1 N5 95.92(14)
C10 Ir1 N5 101.27(13)
C1 Ir1 N5 177.14(12)
N1 Ir1 N5 85.61(11)
C28 Ir1 N3 92.61(14)
C10 Ir1 N3 175.72(13)
C1 Ir1 N3 94.57(12)
N1 Ir1 N3 91.16(11)
N5 Ir1 N3 82.99(11)
C78 Ir51 C60 88.02(14)
C78 Ir51 C51 88.17(14)
C60 Ir51 C51 81.21(14)
C78 Ir51 N51 176.38(13)
C60 Ir51 N51 89.67(12)
C51 Ir51 N51 94.25(12)
C78 Ir51 N55 92.07(13)
C60 Ir51 N55 99.84(13)
C51 Ir51 N55 178.93(12)
N51 Ir51 N55 85.57(11)
C78 Ir51 N53 92.67(13)
C60 Ir51 N53 176.06(12)
C51 Ir51 N53 94.94(12)
N51 Ir51 N53 89.82(11)
N55 Ir51 N53 84.01(11)
C13 N1 N2 106.3(3)
C13 N1 Ir1 137.2(2)
N2 N1 Ir1 116.4(2)
C16 N2 N1 110.0(3)
C16 N2 B1 128.2(3)
N1 N2 B1 120.9(3)
C18 N3 N4 107.2(3)
C18 N3 Ir1 134.7(3)
N4 N3 Ir1 117.8(2)
C21 N4 N3 109.7(3)
C21 N4 B1 130.8(3)
N3 N4 B1 119.2(3)
C23 N5 N6 106.5(3)
C23 N5 Ir1 136.6(3)
N6 N5 Ir1 116.5(2)
C26 N6 N5 109.2(3)
C26 N6 B1 129.6(3)
N5 N6 B1 120.6(3)
C63 N51 N52 106.1(3)
C63 N51 Ir51 137.7(2)
N52 N51 Ir51 116.1(2)
C66 N52 N51 109.8(3)
C66 N52 B51 127.7(3)
N51 N52 B51 120.9(3)
C68 N53 N54 106.9(3)
C68 N53 Ir51 135.2(2)
N54 N53 Ir51 117.9(2)
C71 N54 N53 109.7(3)
C71 N54 B51 130.6(3)
N53 N54 B51 119.7(3)
C73 N55 N56 107.1(3)
C73 N55 Ir51 135.7(2)
N56 N55 Ir51 117.2(2)
C76 N56 N55 109.8(3)
C76 N56 B51 130.0(3)
N55 N56 B51 119.9(3)
C2 O2 C3 116.3(3)
C5 O4 C6 115.0(3)
C8 O6 C9 115.0(3)
C11 O8 C12 115.2(3)
C52 O52 C53 115.2(3)
C55 O54 C56 114.9(3)
C58 O56 C59 114.4(3)
C61 O58 C62 114.3(3)
C2 C1 C4 115.8(3)
C2 C1 Ir1 111.8(2)
C4 C1 Ir1 109.0(2)
C2 C1 H1 107(2)
C4 C1 H1 108(2)
Ir1 C1 H1 104(2)
O1 C2 O2 123.2(3)
O1 C2 C1 127.1(3)
O2 C2 C1 109.7(3)
O2 C3 H3A 109.5
O2 C3 H3B 109.5
H3A C3 H3B 109.5
O2 C3 H3C 109.5
H3A C3 H3C 109.5
H3B C3 H3C 109.5
C7 C4 C5 113.6(3)
C7 C4 C1 110.5(3)
C5 C4 C1 114.4(3)
C7 C4 H4 106(3)
C5 C4 H4 103(3)
C1 C4 H4 109(2)
O3 C5 O4 124.0(3)
O3 C5 C4 126.6(3)
O4 C5 C4 109.3(3)
O4 C6 H6A 109.5
O4 C6 H6B 109.5
H6A C6 H6B 109.5
O4 C6 H6C 109.5
H6A C6 H6C 109.5
H6B C6 H6C 109.5
C10 C7 C8 122.5(3)
C10 C7 C4 118.1(3)
C8 C7 C4 119.3(3)
O5 C8 O6 123.7(3)
O5 C8 C7 125.4(4)
O6 C8 C7 110.8(3)
O6 C9 H9A 109.5
O6 C9 H9B 109.5
H9A C9 H9B 109.5
O6 C9 H9C 109.5
H9A C9 H9C 109.5
H9B C9 H9C 109.5
C7 C10 C11 121.5(3)
C7 C10 Ir1 117.0(3)
C11 C10 Ir1 121.5(3)
O7 C11 O8 123.7(3)
O7 C11 C10 124.5(4)
O8 C11 C10 111.7(3)
O8 C12 H12A 109.5
O8 C12 H12B 109.5
H12A C12 H12B 109.5
O8 C12 H12C 109.5
H12A C12 H12C 109.5
H12B C12 H12C 109.5
N1 C13 C15 108.8(3)
N1 C13 C14 127.2(3)
C15 C13 C14 123.9(3)
C13 C14 H14A 109.5
C13 C14 H14B 109.5
H14A C14 H14B 109.5
C13 C14 H14C 109.5
H14A C14 H14C 109.5
H14B C14 H14C 109.5
C16 C15 C13 107.4(3)
C16 C15 H15 126.3
C13 C15 H15 126.3
N2 C16 C15 107.5(3)
N2 C16 C17 123.0(4)
C15 C16 C17 129.6(4)
C16 C17 H17A 109.5
C16 C17 H17B 109.5
H17A C17 H17B 109.5
C16 C17 H17C 109.5
H17A C17 H17C 109.5
H17B C17 H17C 109.5
N3 C18 C20 108.5(4)
N3 C18 C19 123.8(3)
C20 C18 C19 127.7(4)
C18 C19 H19A 109.5
C18 C19 H19B 109.5
H19A C19 H19B 109.5
C18 C19 H19C 109.5
H19A C19 H19C 109.5
H19B C19 H19C 109.5
C21 C20 C18 107.1(3)
C21 C20 H20 126.5
C18 C20 H20 126.5
N4 C21 C20 107.4(4)
N4 C21 C22 123.0(4)
C20 C21 C22 129.5(4)
C21 C22 H22A 109.5
C21 C22 H22B 109.5
H22A C22 H22B 109.5
C21 C22 H22C 109.5
H22A C22 H22C 109.5
H22B C22 H22C 109.5
N5 C23 C25 109.5(3)
N5 C23 C24 123.1(3)
C25 C23 C24 127.2(3)
C23 C24 H24A 109.5
C23 C24 H24B 109.5
H24A C24 H24B 109.5
C23 C24 H24C 109.5
H24A C24 H24C 109.5
H24B C24 H24C 109.5
C26 C25 C23 106.5(3)
C26 C25 H25 126.8
C23 C25 H25 126.8
N6 C26 C25 108.3(3)
N6 C26 C27 122.7(3)
C25 C26 C27 129.0(4)
C26 C27 H27A 109.5
C26 C27 H27B 109.5
H27A C27 H27B 109.5
C26 C27 H27C 109.5
H27A C27 H27C 109.5
H27B C27 H27C 109.5
O9 C28 Ir1 175.8(3)
C52 C51 C54 115.0(3)
C52 C51 Ir51 111.5(2)
C54 C51 Ir51 109.8(2)
C52 C51 H51 104(3)
C54 C51 H51 110(3)
Ir51 C51 H51 107(3)
O51 C52 O52 122.6(3)
O51 C52 C51 127.5(3)
O52 C52 C51 109.9(3)
O52 C53 H53A 109.5
O52 C53 H53B 109.5
H53A C53 H53B 109.5
O52 C53 H53C 109.5
H53A C53 H53C 109.5
H53B C53 H53C 109.5
C57 C54 C55 112.1(3)
C57 C54 C51 110.7(3)
C55 C54 C51 114.9(3)
C57 C54 H54 107(3)
C55 C54 H54 103(3)
C51 C54 H54 109(3)
O53 C55 O54 124.1(3)
O53 C55 C54 125.9(3)
O54 C55 C54 110.0(3)
O54 C56 H56A 109.5
O54 C56 H56B 109.5
H56A C56 H56B 109.5
O54 C56 H56C 109.5
H56A C56 H56C 109.5
H56B C56 H56C 109.5
C60 C57 C58 124.2(3)
C60 C57 C54 118.4(3)
C58 C57 C54 117.0(3)
O55 C58 O56 124.0(3)
O55 C58 C57 122.5(3)
O56 C58 C57 113.5(3)
O56 C59 H59A 109.5
O56 C59 H59B 109.5
H59A C59 H59B 109.5
O56 C59 H59C 109.5
H59A C59 H59C 109.5
H59B C59 H59C 109.5
C57 C60 C61 119.6(3)
C57 C60 Ir51 117.0(3)
C61 C60 Ir51 123.1(3)
O57 C61 O58 123.0(3)
O57 C61 C60 125.5(3)
O58 C61 C60 111.4(3)
O58 C62 H62A 109.5
O58 C62 H62B 109.5
H62A C62 H62B 109.5
O58 C62 H62C 109.5
H62A C62 H62C 109.5
H62B C62 H62C 109.5
N51 C63 C65 109.5(3)
N51 C63 C64 126.9(3)
C65 C63 C64 123.4(3)
C63 C64 H64A 109.5
C63 C64 H64B 109.5
H64A C64 H64B 109.5
C63 C64 H64C 109.5
H64A C64 H64C 109.5
H64B C64 H64C 109.5
C66 C65 C63 106.5(3)
C66 C65 H65 126.8
C63 C65 H65 126.8
N52 C66 C65 108.0(3)
N52 C66 C67 123.1(3)
C65 C66 C67 128.9(3)
C66 C67 H67A 109.5
C66 C67 H67B 109.5
H67A C67 H67B 109.5
C66 C67 H67C 109.5
H67A C67 H67C 109.5
H67B C67 H67C 109.5
N53 C68 C70 109.4(3)
N53 C68 C69 123.8(3)
C70 C68 C69 126.8(3)
C68 C69 H69A 109.5
C68 C69 H69B 109.5
H69A C69 H69B 109.5
C68 C69 H69C 109.5
H69A C69 H69C 109.5
H69B C69 H69C 109.5
C71 C70 C68 106.5(3)
C71 C70 H70 126.8
C68 C70 H70 126.8
N54 C71 C70 107.6(3)
N54 C71 C72 122.8(3)
C70 C71 C72 129.6(3)
C71 C72 H72A 109.5
C71 C72 H72B 109.5
H72A C72 H72B 109.5
C71 C72 H72C 109.5
H72A C72 H72C 109.5
H72B C72 H72C 109.5
N55 C73 C75 108.9(3)
N55 C73 C74 123.1(3)
C75 C73 C74 127.9(3)
C73 C74 H74A 109.5
C73 C74 H74B 109.5
H74A C74 H74B 109.5
C73 C74 H74C 109.5
H74A C74 H74C 109.5
H74B C74 H74C 109.5
C76 C75 C73 106.5(3)
C76 C75 H75 126.7
C73 C75 H75 126.7
N56 C76 C75 107.6(3)
N56 C76 C77 122.5(3)
C75 C76 C77 129.9(3)
C76 C77 H77A 109.5
C76 C77 H77B 109.5
H77A C77 H77B 109.5
C76 C77 H77C 109.5
H77A C77 H77C 109.5
H77B C77 H77C 109.5
O59 C78 Ir51 178.3(3)
N4 B1 N2 108.8(3)
N4 B1 N6 109.1(3)
N2 B1 N6 108.5(3)
N4 B1 H51B 108(2)
N2 B1 H51B 111(2)
N6 B1 H51B 111(2)
N54 B51 N52 110.1(3)
N54 B51 N56 108.9(3)
N52 B51 N56 108.1(3)
N54 B51 H1B 110(2)
N52 B51 H1B 114(2)
N56 B51 H1B 106(2)
Cl2 C100 Cl1 113.9(4)
Cl2 C100 H10A 108.8
Cl1 C100 H10A 108.8
Cl2 C100 H10B 108.8
Cl1 C100 H10B 108.8
H10A C100 H10B 107.7
C201 C200 H20A 109.5
C201 C200 H20B 109.5
H20A C200 H20B 109.5
C201 C200 H20C 109.5
H20A C200 H20C 109.5
H20B C200 H20C 109.5
O101 C201 C200 106.0(5)
O101 C201 H20D 110.5
C200 C201 H20D 110.5
O101 C201 H20E 110.5
C200 C201 H20E 110.5
H20D C201 H20E 108.7
C202 O101 C201 110.8(5)
O101 C202 C203 107.0(5)
O101 C202 H20F 110.4
C203 C202 H20F 110.4
O101 C202 H20G 110.2
C203 C202 H20G 110.2
H20F C202 H20G 108.6
C202 C203 H20H 109.4
C202 C203 H20I 109.5
H20H C203 H20I 109.5
C202 C203 H20J 109.5
H20H C203 H20J 109.5
H20I C203 H20J 109.5
C102 C101 H10C 109.5
C102 C101 H10D 109.5
H10C C101 H10D 109.5
C102 C101 H10E 109.5
H10C C101 H10E 109.5
H10D C101 H10E 109.5
O100 C102 C101 108.7(4)
O100 C102 H10F 110.0
C101 C102 H10F 110.0
O100 C102 H10G 110.0
C101 C102 H10G 110.0
H10F C102 H10G 108.3
C103 O100 C102 111.1(4)
O100 C103 C104 107.9(4)
O100 C103 H104 110.1
C104 C103 H104 110.1
O100 C103 H105 110.1
C104 C103 H105 110.1
H104 C103 H105 108.4
C103 C104 H10H 109.5
C103 C104 H10I 109.5
H10H C104 H10I 109.5
C103 C104 H10J 109.5
H10H C104 H10J 109.5
H10I C104 H10J 109.5

loop_
_geom_bond_atom_site_label_1
_geom_bond_atom_site_label_2
_geom_bond_distance
Ir1 C28 1.838(4)
Ir1 C10 2.051(3)
Ir1 C1 2.124(4)
Ir1 N1 2.134(3)
Ir1 N5 2.134(3)
Ir1 N3 2.142(3)
Ir51 C78 1.836(4)
Ir51 C60 2.057(3)
Ir51 C51 2.129(4)
Ir51 N51 2.137(3)
Ir51 N55 2.143(3)
Ir51 N53 2.148(3)
N1 C13 1.356(5)
N1 N2 1.376(4)
N2 C16 1.349(5)
N2 B1 1.541(5)
N3 C18 1.351(5)
N3 N4 1.367(4)
N4 C21 1.353(5)
N4 B1 1.535(5)
N5 C23 1.348(4)
N5 N6 1.388(4)
N6 C26 1.350(5)
N6 B1 1.545(5)
N51 C63 1.352(4)
N51 N52 1.384(4)
N52 C66 1.352(4)
N52 B51 1.537(5)
N53 C68 1.348(4)
N53 N54 1.373(4)
N54 C71 1.354(5)
N54 B51 1.527(5)
N55 C73 1.350(5)
N55 N56 1.375(4)
N56 C76 1.347(4)
N56 B51 1.550(5)
O1 C2 1.203(4)
O2 C2 1.348(4)
O2 C3 1.442(5)
O3 C5 1.202(4)
O4 C5 1.351(4)
O4 C6 1.439(5)
O5 C8 1.206(5)
O6 C8 1.341(5)
O6 C9 1.454(4)
O7 C11 1.202(5)
O8 C11 1.342(5)
O8 C12 1.455(5)
O9 C28 1.143(4)
O51 C52 1.206(4)
O52 C52 1.350(4)
O52 C53 1.449(4)
O53 C55 1.202(4)
O54 C55 1.348(4)
O54 C56 1.438(4)
O55 C58 1.208(4)
O56 C58 1.338(4)
O56 C59 1.446(4)
O57 C61 1.201(4)
O58 C61 1.343(4)
O58 C62 1.445(5)
O59 C78 1.142(4)
C1 C2 1.505(5)
C1 C4 1.559(5)
C1 H1 0.94(4)
C3 H3A 0.9800
C3 H3B 0.9800
C3 H3C 0.9800
C4 C7 1.507(5)
C4 C5 1.521(5)
C4 H4 0.93(4)
C6 H6A 0.9800
C6 H6B 0.9800
C6 H6C 0.9800
C7 C10 1.334(5)
C7 C8 1.487(5)
C9 H9A 0.9800
C9 H9B 0.9800
C9 H9C 0.9800
C10 C11 1.504(5)
C12 H12A 0.9800
C12 H12B 0.9800
C12 H12C 0.9800
C13 C15 1.385(5)
C13 C14 1.488(5)
C14 H14A 0.9800
C14 H14B 0.9800
C14 H14C 0.9800
C15 C16 1.366(6)
C15 H15 0.9500
C16 C17 1.493(5)
C17 H17A 0.9800
C17 H17B 0.9800
C17 H17C 0.9800
C18 C20 1.392(5)
C18 C19 1.487(6)
C19 H19A 0.9800
C19 H19B 0.9800
C19 H19C 0.9800
C20 C21 1.374(6)
C20 H20 0.9500
C21 C22 1.497(6)
C22 H22A 0.9800
C22 H22B 0.9800
C22 H22C 0.9800
C23 C25 1.392(5)
C23 C24 1.500(5)
C24 H24A 0.9800
C24 H24B 0.9800
C24 H24C 0.9800
C25 C26 1.372(5)
C25 H25 0.9500
C26 C27 1.491(5)
C27 H27A 0.9800
C27 H27B 0.9800
C27 H27C 0.9800
C51 C52 1.499(5)
C51 C54 1.558(5)
C51 H51 0.87(4)
C53 H53A 0.9800
C53 H53B 0.9800
C53 H53C 0.9800
C54 C57 1.510(5)
C54 C55 1.520(5)
C54 H54 0.89(4)
C56 H56A 0.9800
C56 H56B 0.9800
C56 H56C 0.9800
C57 C60 1.340(5)
C57 C58 1.494(5)
C59 H59A 0.9800
C59 H59B 0.9800
C59 H59C 0.9800
C60 C61 1.490(5)
C62 H62A 0.9800
C62 H62B 0.9800
C62 H62C 0.9800
C63 C65 1.397(5)
C63 C64 1.496(5)
C64 H64A 0.9800
C64 H64B 0.9800
C64 H64C 0.9800
C65 C66 1.370(5)
C65 H65 0.9500
C66 C67 1.505(5)
C67 H67A 0.9800
C67 H67B 0.9800
C67 H67C 0.9800
C68 C70 1.389(5)
C68 C69 1.499(5)
C69 H69A 0.9800
C69 H69B 0.9800
C69 H69C 0.9800
C70 C71 1.381(5)
C70 H70 0.9500
C71 C72 1.500(5)
C72 H72A 0.9800
C72 H72B 0.9800
C72 H72C 0.9800
C73 C75 1.395(5)
C73 C74 1.496(5)
C74 H74A 0.9800
C74 H74B 0.9800
C74 H74C 0.9800
C75 C76 1.385(5)
C75 H75 0.9500
C76 C77 1.498(5)
C77 H77A 0.9800
C77 H77B 0.9800
C77 H77C 0.9800
B1 H51B 1.05(4)
B51 H1B 1.11(4)
C100 Cl2 1.719(6)
C100 Cl1 1.786(6)
C100 H10A 0.9900
C100 H10B 0.9900
C200 C201 1.499(5)
C200 H20A 0.9800
C200 H20B 0.9800
C200 H20C 0.9800
C201 O101 1.423(5)
C201 H20D 0.9900
C201 H20E 0.9900
O101 C202 1.411(5)
C202 C203 1.497(5)
C202 H20F 0.9900
C202 H20G 0.9900
C203 H20H 0.9800
C203 H20I 0.9800
C203 H20J 0.9800
C101 C102 1.463(8)
C101 H10C 0.9800
C101 H10D 0.9800
C101 H10E 0.9800
C102 O100 1.417(6)
C102 H10F 0.9900
C102 H10G 0.9900
O100 C103 1.413(6)
C103 C104 1.485(7)
C103 H104 0.9900
C103 H105 0.9900
C104 H10H 0.9800
C104 H10I 0.9800
C104 H10J 0.9800
